data_4313352
loop_
_publ_author_name
'Evgeny V. Dikarev'
'Marina A. Petrukhina'
'Xiaojie Li'
'Eric Block'

_publ_section_title
;
 Small Organoselenium Molecules. 1. Dimethyl Selenoxide: Structure,
 Complexation, and Gas-Phase Transformation
;
_journal_name_full 'Inorganic Chemistry'
_journal_page_first 1966
_journal_page_last 1972
_journal_paper_doi 10.1021/ic020556i
_journal_volume 42
_journal_year 2003
_chemical_compound_source synthesized
_chemical_formula_analytical 'not measured'
_chemical_formula_moiety
;
  [Rh2 (O2 C2 F3)4 ((C H3)2 Se O)], 1/2 C6 H6
;
_chemical_formula_structural '[Rh2 (O2CCF3)4(Me2SeO)],1/2C6H6'
_chemical_formula_sum 'C13 H9 F12 O9 Rh2 Se'
_chemical_formula_weight 821.98
_chemical_melting_point ?
_chemical_name_systematic
;
  Catena-{tetrakis(trifluoroacetato)dirhodium(II,II)-(\m2-
  dimethylselenoxide,-O)},benzene solvate
;
_space_group_IT_number 2
_symmetry_cell_setting triclinic
_symmetry_space_group_name_Hall '-P 1'
_symmetry_space_group_name_H-M 'P -1'
_atom_sites_solution_hydrogens geom
_atom_sites_solution_primary direct
_atom_sites_solution_secondary difmap
_audit_creation_method SHELXL
_cell_angle_alpha 74.657(6)
_cell_angle_beta 81.996(6)
_cell_angle_gamma 64.516(4)
_cell_formula_units_Z 4
_cell_length_a 11.288(1)
_cell_length_b 11.8657(9)
_cell_length_c 20.040(1)
_cell_measurement_reflns_used 244
_cell_measurement_temperature 213(2)
_cell_measurement_theta_max 20.8
_cell_measurement_theta_min 8.5
_cell_volume 2335.7(3)
_computing_cell_refinement 'MADNES (Enraf-Nonius, 1989)'
_computing_data_collection 'MADNES (Enraf-Nonius, 1989)'
_computing_data_reduction 'PROCOR (Kabsch, 1988)'
_computing_molecular_graphics 'SHELXTL V.5 (Siemens, 1994)'
_computing_publication_material CIFTAB
_computing_structure_refinement 'SHELXL-93 (Sheldrick, 1993)'
_computing_structure_solution 'SHELXTL V.5 (Siemens, 1994)'
_diffrn_ambient_temperature 213(2)
_diffrn_measurement_device 'Nonius FAST area detector'
_diffrn_measurement_method 'Ellipsoid-mask fitting'
_diffrn_radiation_monochromator graphite
_diffrn_radiation_source 'fine-focus sealed tube'
_diffrn_radiation_type MoK\a
_diffrn_radiation_wavelength 0.71073
_diffrn_reflns_av_R_equivalents 0.0546
_diffrn_reflns_av_sigmaI/netI 0.0478
_diffrn_reflns_limit_h_max 13
_diffrn_reflns_limit_h_min -13
_diffrn_reflns_limit_k_max 14
_diffrn_reflns_limit_k_min -12
_diffrn_reflns_limit_l_max 23
_diffrn_reflns_limit_l_min -22
_diffrn_reflns_number 14743
_diffrn_reflns_theta_max 25.15
_diffrn_reflns_theta_min 2.42
_diffrn_standards_number 'none (area detector data)'
_exptl_absorpt_coefficient_mu 3.109
_exptl_absorpt_correction_T_max 0.629
_exptl_absorpt_correction_T_min 0.311
_exptl_absorpt_correction_type 'symmetry-related measurements'
_exptl_crystal_colour green
_exptl_crystal_density_diffrn 2.338
_exptl_crystal_density_meas ?
_exptl_crystal_density_method none
_exptl_crystal_description block
_exptl_crystal_F_000 1564
_exptl_crystal_size_max 0.23
_exptl_crystal_size_mid 0.20
_exptl_crystal_size_min 0.15
_refine_diff_density_max 1.705
_refine_diff_density_min -1.639
_refine_diff_density_rms 0.222
_refine_ls_extinction_coef noref
_refine_ls_extinction_method none
_refine_ls_goodness_of_fit_all 1.074
_refine_ls_goodness_of_fit_obs 1.072
_refine_ls_hydrogen_treatment noref
_refine_ls_matrix_type full
_refine_ls_number_parameters 609
_refine_ls_number_reflns 7832
_refine_ls_number_restraints 72
_refine_ls_restrained_S_all 1.085
_refine_ls_restrained_S_obs 1.080
_refine_ls_R_factor_all 0.0676
_refine_ls_R_factor_obs 0.0600
_refine_ls_shift/esd_max -0.001
_refine_ls_shift/esd_mean 0.000
_refine_ls_structure_factor_coef Fsqd
_refine_ls_weighting_details 'w=1/[\s^2^(Fo^2^)+(0.0918P)^2^+29.5855P] where P=(Fo^2^+2Fc^2^)/3'
_refine_ls_weighting_scheme calc
_refine_ls_wR_factor_all 0.1779
_refine_ls_wR_factor_obs 0.1662
_reflns_number_observed 6967
_reflns_number_total 7832
_reflns_observed_criterion >2sigma(I)
_cod_data_source_file ic020556i_2.cif
_cod_data_source_block '[Rh2(O2CCF3)4(Me2SeO)],1/2C6H6_(2)'
_cod_depositor_comments
;
The following automatic conversions were performed:

'_chemical_melting_point' value 'not measured' was changed to '?' -
the value is undefined or not given.

Automatic conversion script
Id: cif_fix_values 1569 2011-02-09 13:29:24Z adriana 

The following automatic conversions were performed:

'_exptl_crystal_density_meas' value 'not measured' was changed to '?'
- the value is perceived as not measured.

Automatic conversion script
Id: cif_fix_values 3008 2015-01-20 13:52:24Z robertas 

The following automatic conversions were performed:

'_refine_ls_weighting_scheme' value 'calc
w=1/[\s^2^(Fo^2^)+(0.0918P)^2^+29.5855P] where P=(Fo^2^+2Fc^2^)/3'
was changed to 'calc'. New tag '_refine_ls_weighting_details' was
created. The value of the new tag was set to
'w=1/[\s^2^(Fo^2^)+(0.0918P)^2^+29.5855P] where P=(Fo^2^+2Fc^2^)/3'.

Automatic conversion script
Id: cif_fix_values 3143 2015-03-26 13:38:13Z robertas 
;
_cod_database_code 4313352

loop_
_symmetry_equiv_pos_as_xyz
'x, y, z'
'-x, -y, -z'

loop_
_atom_site_aniso_label
_atom_site_aniso_U_11
_atom_site_aniso_U_22
_atom_site_aniso_U_33
_atom_site_aniso_U_23
_atom_site_aniso_U_13
_atom_site_aniso_U_12
Rh1 0.0305(4) 0.0155(3) 0.0209(3) -0.0044(3) 0.0024(3) -0.0105(3)
O1 0.033(3) 0.021(3) 0.034(3) -0.007(3) 0.006(3) -0.014(3)
O2 0.036(3) 0.020(3) 0.033(3) -0.012(3) -0.004(3) -0.006(3)
O3 0.046(4) 0.021(3) 0.036(4) -0.014(3) 0.013(3) -0.017(3)
O4 0.039(4) 0.023(3) 0.029(3) -0.009(3) -0.005(3) -0.008(3)
C1 0.037(5) 0.028(5) 0.030(5) -0.005(4) 0.005(4) -0.012(4)
C2 0.038(5) 0.021(4) 0.040(5) -0.004(4) 0.003(4) -0.019(4)
Rh2 0.0229(3) 0.0144(3) 0.0227(3) -0.0041(3) -0.0014(2) -0.0091(3)
O5 0.030(3) 0.021(3) 0.038(4) -0.005(3) 0.005(3) -0.012(3)
O6 0.033(3) 0.024(3) 0.027(3) -0.005(3) -0.005(2) -0.016(3)
O7 0.036(3) 0.026(3) 0.025(3) -0.005(3) -0.003(2) -0.018(3)
O8 0.031(3) 0.012(3) 0.033(3) -0.006(2) -0.006(3) -0.007(2)
C5 0.030(5) 0.028(5) 0.032(5) -0.008(4) 0.002(4) -0.014(4)
C6 0.033(5) 0.025(5) 0.033(5) -0.011(4) 0.001(4) -0.014(4)
Se1 0.0297(5) 0.0259(5) 0.0342(5) -0.0107(4) 0.0078(4) -0.0140(4)
O17 0.027(3) 0.017(3) 0.033(3) -0.002(2) 0.003(2) -0.013(2)
C17 0.041(5) 0.036(5) 0.037(5) -0.019(4) 0.009(4) -0.015(4)
C18 0.035(6) 0.066(8) 0.055(7) -0.027(6) -0.011(5) -0.017(5)
Rh3 0.0233(3) 0.0126(3) 0.0231(3) -0.0027(2) -0.0043(2) -0.0090(3)
O9 0.038(3) 0.018(3) 0.022(3) -0.010(2) -0.006(2) -0.013(3)
O10 0.039(4) 0.022(3) 0.025(3) -0.003(3) -0.003(3) -0.016(3)
O11 0.034(3) 0.019(3) 0.043(4) -0.009(3) -0.011(3) -0.009(3)
O12 0.034(3) 0.026(3) 0.037(4) -0.014(3) 0.010(3) -0.016(3)
C9 0.037(5) 0.031(5) 0.030(5) -0.005(4) 0.001(4) -0.022(4)
C10 0.041(5) 0.027(5) 0.024(4) -0.008(4) 0.007(4) -0.018(4)
Rh4 0.0197(3) 0.0155(3) 0.0282(4) -0.0069(3) -0.0005(2) -0.0105(3)
O13 0.029(3) 0.016(3) 0.047(4) -0.006(3) -0.002(3) -0.015(2)
O14 0.035(3) 0.026(3) 0.036(3) -0.002(3) 0.001(3) -0.019(3)
O15 0.032(3) 0.029(3) 0.031(3) -0.010(3) -0.007(3) -0.014(3)
O16 0.018(3) 0.022(3) 0.055(4) -0.015(3) 0.000(3) -0.008(2)
C13 0.020(4) 0.019(4) 0.041(5) -0.011(4) -0.001(3) -0.011(3)
C14 0.028(4) 0.020(4) 0.036(5) 0.000(4) 0.005(4) -0.010(4)
Se2 0.0321(5) 0.0184(4) 0.0603(7) -0.0062(4) -0.0232(4) -0.0067(4)
O18 0.026(3) 0.014(3) 0.041(3) -0.011(3) -0.006(3) -0.009(2)
C19 0.030(5) 0.046(6) 0.101(10) -0.013(7) -0.027(6) -0.020(5)
C20 0.088(9) 0.036(6) 0.037(6) 0.002(5) -0.036(6) -0.026(6)

loop_
_atom_site_label
_atom_site_type_symbol
_atom_site_fract_x
_atom_site_fract_y
_atom_site_fract_z
_atom_site_U_iso_or_equiv
_atom_site_thermal_displace_type
_atom_site_occupancy
_atom_site_calc_flag
_atom_site_refinement_flags
_atom_site_disorder_group
Rh1 Rh 0.46196(6) 0.09152(6) 0.02586(3) 0.0222(2) Uani 1 d . .
O1 O 0.5861(6) 0.1494(6) -0.0432(3) 0.0287(14) Uani 1 d . .
O2 O 0.3157(6) 0.1838(6) -0.0428(3) 0.0303(14) Uani 1 d . .
O3 O 0.3450(7) 0.0195(6) 0.0920(3) 0.0332(15) Uani 1 d . .
O4 O 0.6120(6) -0.0140(6) 0.0932(3) 0.0313(14) Uani 1 d . .
C1 C 0.6510(9) 0.0833(9) -0.0857(5) 0.033(2) Uani 1 d . .
C2 C 0.3139(9) 0.1260(9) -0.0870(5) 0.032(2) Uani 1 d . .
C3 C 0.7432(10) 0.1353(10) -0.1365(5) 0.039(2) Uiso 1 d D 1
F1 F 0.8683(13) 0.0580(14) -0.1186(9) 0.053(5) Uiso 0.50 d PD 1
F2 F 0.7111(14) 0.2584(11) -0.1387(7) 0.040(4) Uiso 0.50 d PD 1
F3 F 0.7340(18) 0.1294(17) -0.2003(7) 0.054(5) Uiso 0.50 d PD 1
F1X F 0.8629(12) 0.0466(12) -0.1375(9) 0.046(4) Uiso 0.50 d PD 2
F2X F 0.7443(14) 0.2379(12) -0.1220(7) 0.038(3) Uiso 0.50 d PD 2
F3X F 0.6987(16) 0.1604(15) -0.2006(6) 0.041(4) Uiso 0.50 d PD 2
C4 C 0.2060(10) 0.1999(10) -0.1397(6) 0.041(2) Uiso 1 d D 1
F4 F 0.2552(16) 0.2017(17) -0.2044(7) 0.052(5) Uiso 0.50 d PD 1
F5 F 0.1390(16) 0.3232(13) -0.1350(9) 0.052(5) Uiso 0.50 d PD 1
F6 F 0.1199(15) 0.1460(14) -0.1322(8) 0.052(4) Uiso 0.50 d PD 1
F4X F 0.2650(15) 0.2297(16) -0.2029(7) 0.047(5) Uiso 0.50 d PD 2
F5X F 0.1119(15) 0.3048(14) -0.1258(8) 0.050(4) Uiso 0.50 d PD 2
F6X F 0.1524(15) 0.1261(13) -0.1515(8) 0.052(4) Uiso 0.50 d PD 2
Rh2 Rh 0.45188(6) 0.42660(6) 0.03071(3) 0.0195(2) Uani 1 d . .
O5 O 0.2729(6) 0.5803(6) 0.0210(3) 0.0302(14) Uani 1 d . .
O6 O 0.4182(6) 0.4123(6) -0.0627(3) 0.0262(13) Uani 1 d . .
O7 O 0.4865(6) 0.4561(6) 0.1219(3) 0.0269(13) Uani 1 d . .
O8 O 0.6358(6) 0.2856(5) 0.0388(3) 0.0253(13) Uani 1 d . .
C5 C 0.2706(9) 0.6857(9) -0.0126(5) 0.029(2) Uani 1 d . .
C6 C 0.4526(9) 0.4763(9) -0.1160(5) 0.029(2) Uani 1 d . .
C7 C 0.4108(10) 0.4676(10) -0.1829(5) 0.039(2) Uiso 1 d D 1
F7 F 0.2788(12) 0.5203(15) -0.1839(8) 0.053(4) Uiso 0.50 d PD 1
F8 F 0.4503(15) 0.3436(11) -0.1850(7) 0.046(3) Uiso 0.50 d PD 1
F9 F 0.4472(14) 0.5293(13) -0.2401(6) 0.046(3) Uiso 0.50 d PD 1
F7X F 0.2979(16) 0.5634(17) -0.2006(11) 0.083(6) Uiso 0.50 d PD 2
F8X F 0.3958(16) 0.3624(13) -0.1790(8) 0.053(4) Uiso 0.50 d PD 2
F9X F 0.4991(14) 0.4767(15) -0.2342(7) 0.052(3) Uiso 0.50 d PD 2
C8 C 0.1355(11) 0.7945(12) -0.0274(6) 0.048(3) Uiso 1 d D 1
F10 F 0.0412(19) 0.7747(22) 0.0162(13) 0.032(5) Uiso 0.33 d PD 1
F11 F 0.1319(21) 0.9075(17) -0.0310(17) 0.032(5) Uiso 0.33 d PD 1
F12 F 0.1028(22) 0.7993(23) -0.0925(9) 0.036(4) Uiso 0.33 d PD 1
F10X F 0.0367(17) 0.7661(19) -0.0054(12) 0.038(6) Uiso 0.33 d PD 2
F11X F 0.1289(21) 0.8965(18) -0.0061(12) 0.044(7) Uiso 0.33 d PD 2
F12X F 0.1275(28) 0.8402(30) -0.0982(9) 0.077(9) Uiso 0.33 d PD 2
F10Y F 0.0548(26) 0.7932(28) 0.0300(11) 0.068(10) Uiso 0.33 d PD 3
F11Y F 0.1294(28) 0.9105(20) -0.0526(14) 0.066(10) Uiso 0.33 d PD 3
F12Y F 0.0768(33) 0.7765(31) -0.0766(15) 0.090(13) Uiso 0.33 d PD 3
Se1 Se 0.24338(9) 0.28013(9) 0.12661(5) 0.0292(2) Uani 1 d . .
O17 O 0.3812(6) 0.2671(5) 0.0768(3) 0.0256(13) Uani 1 d . .
C17 C 0.2179(10) 0.4082(10) 0.1748(5) 0.037(2) Uani 1 d . .
H17A H 0.2789(10) 0.3713(10) 0.2123(5) 0.055 Uiso 1 calc R .
H17B H 0.1286(10) 0.4401(10) 0.1935(5) 0.055 Uiso 1 calc R .
H17C H 0.2332(10) 0.4784(10) 0.1430(5) 0.055 Uiso 1 calc R .
C18 C 0.1100(10) 0.3889(12) 0.0605(6) 0.049(3) Uani 1 d . .
H18A H 0.1064(10) 0.3402(12) 0.0295(6) 0.074 Uiso 1 calc R .
H18B H 0.1303(10) 0.4600(12) 0.0341(6) 0.074 Uiso 1 calc R .
H18C H 0.0258(10) 0.4217(12) 0.0845(6) 0.074 Uiso 1 calc R .
Rh3 Rh 0.93134(6) -0.38692(6) 0.49361(3) 0.0189(2) Uani 1 d . .
O9 O 1.0362(6) -0.3871(5) 0.5677(3) 0.0238(12) Uani 1 d . .
O10 O 1.0575(6) -0.3554(6) 0.4155(3) 0.0279(13) Uani 1 d . .
O11 O 0.8307(6) -0.4036(6) 0.4223(3) 0.0317(14) Uani 1 d . .
O12 O 0.8104(6) -0.4341(6) 0.5702(3) 0.0308(14) Uani 1 d . .
C9 C 1.1290(9) -0.4897(9) 0.5921(5) 0.030(2) Uani 1 d . .
C10 C 1.1537(9) -0.4510(9) 0.4016(5) 0.030(2) Uani 1 d . .
C11 C 1.2010(10) -0.4861(11) 0.6516(6) 0.041(2) Uiso 1 d D 1
F13 F 1.2269(15) -0.3825(12) 0.6338(8) 0.038(4) Uiso 0.50 d PD 1
F14 F 1.1168(14) -0.4824(15) 0.7086(7) 0.043(4) Uiso 0.50 d PD 1
F15 F 1.3059(12) -0.5893(10) 0.6725(7) 0.039(3) Uiso 0.50 d PD 1
F13X F 1.1997(16) -0.3715(12) 0.6464(9) 0.045(5) Uiso 0.50 d PD 2
F14X F 1.1514(18) -0.5188(18) 0.7118(8) 0.063(6) Uiso 0.50 d PD 2
F15X F 1.3301(12) -0.5721(12) 0.6478(8) 0.048(4) Uiso 0.50 d PD 2
C12 C 1.2431(11) -0.4174(12) 0.3411(6) 0.048(3) Uiso 1 d D 1
F16 F 1.2090(16) -0.2943(12) 0.3187(9) 0.055(4) Uiso 0.50 d PD 1
F17 F 1.3716(10) -0.4840(11) 0.3588(7) 0.035(3) Uiso 0.50 d PD 1
F18 F 1.2416(16) -0.4670(16) 0.2900(7) 0.056(4) Uiso 0.50 d PD 1
F16X F 1.2438(14) -0.3038(11) 0.3361(8) 0.044(3) Uiso 0.50 d PD 2
F17X F 1.3637(21) -0.5057(22) 0.3425(15) 0.128(12) Uiso 0.50 d PD 2
F18X F 1.1969(17) -0.4176(18) 0.2832(8) 0.066(5) Uiso 0.50 d PD 2
Rh4 Rh 0.94090(6) -0.06196(6) 0.49626(3) 0.0196(2) Uani 1 d . .
O13 O 1.1201(6) -0.2061(6) 0.4848(3) 0.0286(14) Uani 1 d . .
O14 O 0.9501(6) -0.1246(6) 0.6015(3) 0.0315(14) Uani 1 d . .
O15 O 0.9353(6) 0.0110(6) 0.3923(3) 0.0286(13) Uani 1 d . .
O16 O 0.7677(6) 0.0903(6) 0.5070(4) 0.0304(14) Uani 1 d . .
C13 C 1.2210(8) -0.1873(8) 0.4878(5) 0.025(2) Uani 1 d . .
C14 C 1.0092(9) -0.0874(8) 0.6320(5) 0.030(2) Uani 1 d . .
C15 C 1.3509(10) -0.3036(10) 0.4845(5) 0.039(2) Uiso 1 d D 1
F19 F 1.3350(12) -0.4074(11) 0.4798(7) 0.032(3) Uiso 0.50 d PD 1
F20 F 1.4225(13) -0.3299(13) 0.5414(7) 0.037(3) Uiso 0.50 d PD 1
F21 F 1.4276(19) -0.2875(20) 0.4308(9) 0.070(7) Uiso 0.50 d PD 1
F19X F 1.3372(12) -0.4169(11) 0.5030(7) 0.031(3) Uiso 0.50 d PD 2
F20X F 1.4438(13) -0.3165(13) 0.5213(8) 0.042(4) Uiso 0.50 d PD 2
F21X F 1.4034(14) -0.2839(13) 0.4173(6) 0.035(4) Uiso 0.50 d PD 2
C16 C 1.0121(10) -0.1303(10) 0.7110(6) 0.041(2) Uiso 1 d D 1
F22 F 1.1417(11) -0.1941(15) 0.7285(7) 0.047(4) Uiso 0.50 d PD 1
F23 F 0.9549(17) -0.2098(16) 0.7358(9) 0.057(5) Uiso 0.50 d PD 1
F24 F 0.9638(17) -0.0334(13) 0.7408(8) 0.065(4) Uiso 0.50 d PD 1
F22X F 1.1186(14) -0.1465(18) 0.7374(9) 0.063(5) Uiso 0.50 d PD 2
F23X F 0.9939(17) -0.2404(13) 0.7338(8) 0.047(4) Uiso 0.50 d PD 2
F24X F 0.9110(14) -0.0418(12) 0.7390(7) 0.051(3) Uiso 0.50 d PD 2
Se2 Se 0.70510(9) -0.07075(9) 0.42494(6) 0.0365(3) Uani 1 d . .
O18 O 0.8250(6) -0.1723(5) 0.4827(3) 0.0252(13) Uani 1 d . .
C19 C 0.5828(10) -0.1510(11) 0.4486(8) 0.055(3) Uani 1 d . .
H19A H 0.5359(10) -0.1325(11) 0.4915(8) 0.083 Uiso 1 calc R .
H19B H 0.6305(10) -0.2430(11) 0.4542(8) 0.083 Uiso 1 calc R .
H19C H 0.5206(10) -0.1176(11) 0.4119(8) 0.083 Uiso 1 calc R .
C20 C 0.7800(13) -0.1227(11) 0.3409(6) 0.052(3) Uani 1 d . .
H20A H 0.8451(13) -0.0887(11) 0.3223(6) 0.078 Uiso 1 calc R .
H20B H 0.7116(13) -0.0902(11) 0.3076(6) 0.078 Uiso 1 calc R .
H20C H 0.8215(13) -0.2156(11) 0.3500(6) 0.078 Uiso 1 calc R .
C21 C 0.5319(24) 0.1369(31) 0.2400(12) 0.050(8) Uiso 0.50 d PD 1
H21 H 0.5921(24) 0.1403(31) 0.2028(12) 0.060 Uiso 0.50 calc PR 1
C22 C 0.4640(28) 0.0667(25) 0.2434(13) 0.042(7) Uiso 0.50 d PD 1
H22 H 0.4798(28) 0.0200(25) 0.2094(13) 0.050 Uiso 0.50 calc PR 1
C23 C 0.3702(29) 0.0609(28) 0.2960(19) 0.055(9) Uiso 0.50 d PD 1
H23 H 0.3228(29) 0.0118(28) 0.2974(19) 0.066 Uiso 0.50 calc PR 1
C24 C 0.3483(23) 0.1308(31) 0.3473(12) 0.046(7) Uiso 0.50 d PD 1
H24 H 0.2870(23) 0.1278(31) 0.3838(12) 0.055 Uiso 0.50 calc PR 1
C25 C 0.4177(25) 0.2023(19) 0.3425(10) 0.028(4) Uiso 0.50 d PD 1
H25 H 0.3999(25) 0.2519(19) 0.3753(10) 0.034 Uiso 0.50 calc PR 1
C26 C 0.5157(23) 0.2054(23) 0.2902(16) 0.040(6) Uiso 0.50 d PD 1
H26 H 0.5668(23) 0.2508(23) 0.2894(16) 0.048 Uiso 0.50 calc PR 1
C21X C 0.5187(26) 0.1054(30) 0.2346(11) 0.047(7) Uiso 0.50 d PD 2
H21X H 0.5687(26) 0.0884(30) 0.1940(11) 0.057 Uiso 0.50 calc PR 2
C22X C 0.4347(30) 0.0486(24) 0.2580(16) 0.047(8) Uiso 0.50 d PD 2
H22X H 0.4295(30) -0.0090(24) 0.2354(16) 0.057 Uiso 0.50 calc PR 2
C23X C 0.3561(29) 0.0779(33) 0.3165(20) 0.064(10) Uiso 0.50 d PD 2
H23X H 0.2980(29) 0.0386(33) 0.3341(20) 0.077 Uiso 0.50 calc PR 2
C24X C 0.3633(31) 0.1655(36) 0.3492(13) 0.063(9) Uiso 0.50 d PD 2
H24X H 0.3032(31) 0.1921(36) 0.3853(13) 0.075 Uiso 0.50 calc PR 2
C25X C 0.4573(36) 0.2124(26) 0.3288(16) 0.059(9) Uiso 0.50 d PD 2
H25X H 0.4709(36) 0.2607(26) 0.3550(16) 0.071 Uiso 0.50 calc PR 2
C26X C 0.5351(27) 0.1870(29) 0.2671(19) 0.058(8) Uiso 0.50 d PD 2
H26X H 0.5949(27) 0.2242(29) 0.2494(19) 0.070 Uiso 0.50 calc PR 2

loop_
_atom_type_symbol
_atom_type_description
_atom_type_scat_dispersion_real
_atom_type_scat_dispersion_imag
_atom_type_scat_source
C C 0.0033 0.0016 'International Tables Vol C Tables 4.2.6.8 and 6.1.1.4'
H H 0.0000 0.0000 'International Tables Vol C Tables 4.2.6.8 and 6.1.1.4'
O O 0.0106 0.0060 'International Tables Vol C Tables 4.2.6.8 and 6.1.1.4'
Se Se -0.0929 2.2259 'International Tables Vol C Tables 4.2.6.8 and 6.1.1.4'
Rh Rh -1.1178 0.9187 'International Tables Vol C Tables 4.2.6.8 and 6.1.1.4'
F F 0.0171 0.0103 'International Tables Vol C Tables 4.2.6.8 and 6.1.1.4'

loop_
_geom_angle_atom_site_label_1
_geom_angle_atom_site_label_2
_geom_angle_atom_site_label_3
_geom_angle
_geom_angle_site_symmetry_1
_geom_angle_site_symmetry_3
_geom_angle_publ_flag
O2 Rh1 O3 89.4(3) . . y
O2 Rh1 O1 91.2(3) . . y
O3 Rh1 O1 175.1(2) . . y
O2 Rh1 O4 175.8(3) . . y
O3 Rh1 O4 89.6(3) . . y
O1 Rh1 O4 89.6(3) . . y
O2 Rh1 O17 90.6(2) . . y
O3 Rh1 O17 89.1(2) . . y
O1 Rh1 O17 95.8(2) . . y
O4 Rh1 O17 93.5(2) . . y
O2 Rh1 Rh1 88.3(2) . 2_655 y
O3 Rh1 Rh1 89.0(2) . 2_655 y
O1 Rh1 Rh1 86.1(2) . 2_655 y
O4 Rh1 Rh1 87.5(2) . 2_655 y
O17 Rh1 Rh1 177.85(14) . 2_655 y
C1 O1 Rh1 119.1(6) . . n
C2 O2 Rh1 117.5(6) . . n
C1 O3 Rh1 116.5(6) 2_655 . n
C2 O4 Rh1 117.5(6) 2_655 . n
O3 C1 O1 129.2(9) 2_655 . n
O3 C1 C3 115.4(8) 2_655 . n
O1 C1 C3 115.4(8) . . n
O4 C2 O2 129.1(9) 2_655 . n
O4 C2 C4 114.7(9) 2_655 . n
O2 C2 C4 116.2(8) . . n
F3 C3 F2 106.2(12) . . n
F3 C3 F1 106.1(13) . . n
F2 C3 F1 113.3(12) . . n
F3 C3 C1 110.9(11) . . n
F2 C3 C1 111.8(10) . . n
F1 C3 C1 108.4(10) . . n
F1X C3 F2X 110.2(12) . . n
F1X C3 F3X 104.7(13) . . n
F2X C3 F3X 112.5(12) . . n
F1X C3 C1 111.6(10) . . n
F2X C3 C1 112.1(10) . . n
F3X C3 C1 105.5(10) . . n
F4 C4 F6 106.2(13) . . n
F4 C4 F5 107.0(12) . . n
F6 C4 F5 108.5(13) . . n
F4 C4 C2 111.4(11) . . n
F6 C4 C2 111.8(10) . . n
F5 C4 C2 111.7(11) . . n
F5X C4 F6X 108.9(13) . . n
F5X C4 F4X 109.5(12) . . n
F6X C4 F4X 102.5(13) . . n
F5X C4 C2 115.7(11) . . n
F6X C4 C2 112.1(10) . . n
F4X C4 C2 107.4(10) . . n
O8 Rh2 O6 95.8(2) . . y
O8 Rh2 O5 175.1(2) . . y
O6 Rh2 O5 85.6(3) . . y
O8 Rh2 O7 86.0(2) . . y
O6 Rh2 O7 175.1(2) . . y
O5 Rh2 O7 92.2(3) . . y
O8 Rh2 O17 86.2(2) . . y
O6 Rh2 O17 86.1(2) . . y
O5 Rh2 O17 98.5(2) . . y
O7 Rh2 O17 98.5(2) . . y
O8 Rh2 Rh2 87.6(2) . 2_665 y
O6 Rh2 Rh2 87.6(2) . 2_665 y
O5 Rh2 Rh2 87.8(2) . 2_665 y
O7 Rh2 Rh2 88.0(2) . 2_665 y
O17 Rh2 Rh2 170.7(2) . 2_665 y
C5 O5 Rh2 117.0(6) . . n
C6 O6 Rh2 118.1(6) . . n
C6 O7 Rh2 115.9(6) 2_665 . n
C5 O8 Rh2 118.3(6) 2_665 . n
O5 C5 O8 129.2(8) . 2_665 n
O5 C5 C8 116.2(8) . . n
O8 C5 C8 114.5(8) 2_665 . n
O7 C6 O6 130.1(9) 2_665 . n
O7 C6 C7 116.6(8) 2_665 . n
O6 C6 C7 113.3(8) . . n
F9 C7 F7 104.7(12) . . n
F9 C7 F8 109.9(11) . . n
F7 C7 F8 106.4(12) . . n
F9 C7 C6 116.0(10) . . n
F7 C7 C6 108.9(10) . . n
F8 C7 C6 110.4(10) . . n
F7X C7 F8X 106.8(14) . . n
F7X C7 F9X 107.9(13) . . n
F8X C7 F9X 108.1(12) . . n
F7X C7 C6 109.2(12) . . n
F8X C7 C6 114.6(10) . . n
F9X C7 C6 110.0(10) . . n
F11 C8 F10 110.9(17) . . n
F11 C8 F12 105.5(19) . . n
F10 C8 F12 105.8(18) . . n
F11 C8 C5 113.7(13) . . n
F10 C8 C5 113.1(13) . . n
F12 C8 C5 107.2(12) . . n
F10X C8 F11X 112.7(16) . . n
F10X C8 F12X 108.0(18) . . n
F11X C8 F12X 102.1(18) . . n
F10X C8 C5 116.3(13) . . n
F11X C8 C5 109.2(12) . . n
F12X C8 C5 107.5(14) . . n
F11Y C8 F10Y 109.8(18) . . n
F11Y C8 F12Y 103.3(19) . . n
F10Y C8 F12Y 104.9(19) . . n
F11Y C8 C5 117.6(15) . . n
F10Y C8 C5 110.3(15) . . n
F12Y C8 C5 110.1(17) . . n
O17 Se1 C17 104.3(4) . . y
O17 Se1 C18 101.0(4) . . y
C17 Se1 C18 96.0(5) . . y
Se1 O17 Rh2 126.5(3) . . y
Se1 O17 Rh1 113.0(3) . . y
Rh2 O17 Rh1 117.6(2) . . y
O9 Rh3 O10 93.7(2) . . y
O9 Rh3 O12 88.2(3) . . y
O10 Rh3 O12 175.0(2) . . y
O9 Rh3 O11 175.0(2) . . y
O10 Rh3 O11 88.0(3) . . y
O12 Rh3 O11 89.8(3) . . y
O9 Rh3 O18 86.7(2) . . y
O10 Rh3 O18 88.8(2) . . y
O12 Rh3 O18 95.9(2) . . y
O11 Rh3 O18 98.1(2) . . y
O9 Rh3 Rh3 88.1(2) . 2_746 y
O10 Rh3 Rh3 87.0(2) . 2_746 y
O12 Rh3 Rh3 88.4(2) . 2_746 y
O11 Rh3 Rh3 87.2(2) . 2_746 y
O18 Rh3 Rh3 173.10(15) . 2_746 y
C9 O9 Rh3 117.6(6) . . n
C10 O10 Rh3 117.8(5) . . n
C9 O11 Rh3 117.5(6) 2_746 . n
C10 O12 Rh3 116.5(6) 2_746 . n
O9 C9 O11 129.4(9) . 2_746 n
O9 C9 C11 115.4(8) . . n
O11 C9 C11 115.2(8) 2_746 . n
O12 C10 O10 130.1(8) 2_746 . n
O12 C10 C12 115.9(8) 2_746 . n
O10 C10 C12 114.0(8) . . n
F15 C11 F13 111.2(11) . . n
F15 C11 F14 103.2(12) . . n
F13 C11 F14 111.4(12) . . n
F15 C11 C9 115.3(10) . . n
F13 C11 C9 109.6(10) . . n
F14 C11 C9 105.9(10) . . n
F14X C11 F13X 107.5(13) . . n
F14X C11 F15X 108.8(13) . . n
F13X C11 F15X 107.9(12) . . n
F14X C11 C9 112.1(12) . . n
F13X C11 C9 113.2(11) . . n
F15X C11 C9 107.1(10) . . n
F16 C12 F18 109.7(14) . . n
F16 C12 F17 113.5(13) . . n
F18 C12 F17 100.7(13) . . n
F16 C12 C10 113.1(11) . . n
F18 C12 C10 109.2(11) . . n
F17 C12 C10 110.0(10) . . n
F17X C12 F16X 110.1(16) . . n
F17X C12 F18X 103.4(16) . . n
F16X C12 F18X 109.8(13) . . n
F17X C12 C10 113.7(16) . . n
F16X C12 C10 112.7(10) . . n
F18X C12 C10 106.6(11) . . n
O15 Rh4 O13 90.3(3) . . y
O15 Rh4 O14 175.7(2) . . y
O13 Rh4 O14 90.6(3) . . y
O15 Rh4 O16 88.9(3) . . y
O13 Rh4 O16 176.2(2) . . y
O14 Rh4 O16 89.9(3) . . y
O15 Rh4 O18 88.7(2) . . y
O13 Rh4 O18 94.3(2) . . y
O14 Rh4 O18 95.4(2) . . y
O16 Rh4 O18 89.4(2) . . y
O15 Rh4 Rh4 88.0(2) . 2_756 y
O13 Rh4 Rh4 86.6(2) . 2_756 y
O14 Rh4 Rh4 87.8(2) . 2_756 y
O16 Rh4 Rh4 89.6(2) . 2_756 y
O18 Rh4 Rh4 176.6(2) . 2_756 y
C13 O13 Rh4 117.8(6) . . n
C14 O14 Rh4 117.6(5) . . n
C14 O15 Rh4 117.1(6) 2_756 . n
C13 O16 Rh4 115.0(5) 2_756 . n
O16 C13 O13 130.9(8) 2_756 . n
O16 C13 C15 114.7(7) 2_756 . n
O13 C13 C15 114.4(8) . . n
O14 C14 O15 129.4(9) . 2_756 n
O14 C14 C16 117.7(8) . . n
O15 C14 C16 112.8(9) 2_756 . n
F21 C15 F19 103.1(12) . . n
F21 C15 F20 105.1(13) . . n
F19 C15 F20 111.4(11) . . n
F21 C15 C13 114.9(12) . . n
F19 C15 C13 113.2(9) . . n
F20 C15 C13 108.8(9) . . n
F20X C15 F19X 107.0(11) . . n
F20X C15 F21X 102.0(12) . . n
F19X C15 F21X 111.6(11) . . n
F20X C15 C13 115.5(10) . . n
F19X C15 C13 112.9(9) . . n
F21X C15 C13 107.3(9) . . n
F24 C16 F23 111.1(13) . . n
F24 C16 F22 105.3(13) . . n
F23 C16 F22 107.9(12) . . n
F24 C16 C14 112.4(11) . . n
F23 C16 C14 112.5(11) . . n
F22 C16 C14 107.1(10) . . n
F22X C16 F24X 106.9(13) . . n
F22X C16 F23X 108.4(13) . . n
F24X C16 F23X 105.4(12) . . n
F22X C16 C14 114.6(11) . . n
F24X C16 C14 109.7(10) . . n
F23X C16 C14 111.4(10) . . n
O18 Se2 C20 102.3(4) . . y
O18 Se2 C19 100.2(4) . . y
C20 Se2 C19 99.9(6) . . y
Se2 O18 Rh3 125.1(3) . . y
Se2 O18 Rh4 107.4(3) . . y
Rh3 O18 Rh4 118.6(2) . . y
C22 C21 C26 121.7(18) . . n
C21 C22 C23 121.9(19) . . n
C22 C23 C24 118.4(19) . . n
C25 C24 C23 118.7(18) . . n
C24 C25 C26 122.9(17) . . n
C21 C26 C25 116.1(17) . . n
C22X C21X C26X 123.8(19) . . n
C21X C22X C23X 118.3(19) . . n
C22X C23X C24X 120.4(20) . . n
C25X C24X C23X 120.3(20) . . n
C24X C25X C26X 119.3(19) . . n
C21X C26X C25X 117.4(19) . . n

loop_
_geom_bond_atom_site_label_1
_geom_bond_atom_site_label_2
_geom_bond_distance
_geom_bond_site_symmetry_2
_geom_bond_publ_flag
Rh1 O2 2.024(6) . y
Rh1 O3 2.028(6) . y
Rh1 O1 2.034(6) . y
Rh1 O4 2.044(6) . y
Rh1 O17 2.334(6) . y
Rh1 Rh1 2.4223(13) 2_655 y
O1 C1 1.249(11) . n
O2 C2 1.262(12) . n
O3 C1 1.241(12) 2_655 n
O4 C2 1.259(11) 2_655 n
C1 O3 1.241(12) 2_655 n
C1 C3 1.557(13) . n
C2 O4 1.259(11) 2_655 n
C2 C4 1.522(14) . n
C3 F3 1.32(2) . n
C3 F2 1.335(15) . n
C3 F1 1.35(2) . n
C3 F1X 1.31(2) . n
C3 F2X 1.33(2) . n
C3 F3X 1.356(15) . n
C4 F4 1.34(2) . n
C4 F6 1.35(2) . n
C4 F5 1.35(2) . n
C4 F5X 1.31(2) . n
C4 F6X 1.34(2) . n
C4 F4X 1.38(2) . n
Rh2 O8 2.024(6) . y
Rh2 O6 2.025(6) . y
Rh2 O5 2.049(6) . y
Rh2 O7 2.067(6) . y
Rh2 O17 2.289(5) . y
Rh2 Rh2 2.4187(12) 2_665 y
O5 C5 1.245(11) . n
O6 C6 1.255(11) . n
O7 C6 1.239(11) 2_665 n
O8 C5 1.252(11) 2_665 n
C5 O8 1.253(11) 2_665 n
C5 C8 1.520(14) . n
C6 O7 1.239(11) 2_665 n
C6 C7 1.523(14) . n
C6 C7 1.523(14) . n
C7 F9 1.306(15) . n
C7 F7 1.35(2) . n
C7 F8 1.35(2) . n
C7 F7X 1.31(2) . n
C7 F8X 1.31(2) . n
C7 F9X 1.346(15) . n
C8 F11 1.31(2) . n
C8 F10 1.34(2) . n
C8 F12 1.38(2) . n
C8 F10X 1.29(2) . n
C8 F11X 1.36(2) . n
C8 F12X 1.38(2) . n
C8 F11Y 1.31(2) . n
C8 F10Y 1.36(2) . n
C8 F12Y 1.37(2) . n
Se1 O17 1.698(6) . y
Se1 C17 1.910(10) . y
Se1 C18 1.914(11) . y
Rh3 O9 2.022(6) . y
Rh3 O10 2.036(6) . y
Rh3 O12 2.038(6) . y
Rh3 O11 2.042(6) . y
Rh3 O18 2.263(6) . y
Rh3 Rh3 2.4160(12) 2_746 y
O9 C9 1.245(11) . n
O10 C10 1.252(11) . n
O11 C9 1.246(12) 2_746 n
O12 C10 1.234(11) 2_746 n
C9 O11 1.246(12) 2_746 n
C9 C11 1.552(14) . n
C10 O12 1.234(11) 2_746 n
C10 C12 1.548(14) . n
C11 F15 1.302(15) . n
C11 F13 1.33(2) . n
C11 F14 1.38(2) . n
C11 F14X 1.29(2) . n
C11 F13X 1.33(2) . n
C11 F15X 1.38(2) . n
C12 F16 1.30(2) . n
C12 F18 1.31(2) . n
C12 F17 1.364(15) . n
C12 F17X 1.31(2) . n
C12 F16X 1.33(2) . n
C12 F18X 1.34(2) . n
Rh4 O15 2.032(6) . y
Rh4 O13 2.042(6) . y
Rh4 O14 2.044(6) . y
Rh4 O16 2.045(6) . y
Rh4 O18 2.293(5) . y
Rh4 Rh4 2.4135(12) 2_756 y
O13 C13 1.263(10) . n
O14 C14 1.233(12) . n
O15 C14 1.274(11) 2_756 n
O16 C13 1.244(10) 2_756 n
C13 O16 1.244(10) 2_756 n
C13 C15 1.530(13) . n
C14 O15 1.274(11) 2_756 n
C14 C16 1.529(14) . n
C15 F21 1.31(2) . n
C15 F19 1.347(15) . n
C15 F20 1.379(15) . n
C15 F20X 1.298(15) . n
C15 F19X 1.366(15) . n
C15 F21X 1.397(15) . n
C16 F24 1.31(2) . n
C16 F23 1.32(2) . n
C16 F22 1.373(15) . n
C16 F22X 1.30(2) . n
C16 F24X 1.35(2) . n
C16 F23X 1.36(2) . n
Se2 O18 1.709(6) . y
Se2 C20 1.907(12) . y
Se2 C19 1.936(10) . y
C21 C22 1.34(3) . n
C21 C26 1.40(3) . n
C22 C23 1.40(3) . n
C23 C24 1.42(3) . n
C24 C25 1.36(3) . n
C25 C26 1.42(3) . n
C21X C22X 1.35(3) . n
C21X C26X 1.38(3) . n
C22X C23X 1.39(3) . n
C23X C24X 1.40(4) . n
C24X C25X 1.37(3) . n
C25X C26X 1.44(3) . n
